data_7711885
loop_
_publ_author_name
'Mortis, Alexandros'
'Kracht, Felix'
'Berger, Tassilo'
'Lebon, Jakob'
'Maichle-M&#xf6;ssmer, C&#xe4;cilia'
'Anwander, Reiner'

_publ_section_title
;
 Rare-earth-metal trimethylsilylmethyl ate complexes.
;
_journal_issue 1
_journal_name_full 'Dalton transactions (Cambridge, England : 2003)'
_journal_page_first 44
_journal_page_last 51
_journal_paper_doi 10.1039/d2dt03491c
_journal_volume 52
_journal_year 2022
_chemical_formula_sum 'C24 H66 Li3 Si6 Y'
_chemical_formula_weight 633.03
_chemical_properties_physical Air-sensitive,Moisture-sensitive
_space_group_crystal_system monoclinic
_space_group_IT_number 9
_space_group_name_Hall 'C -2yc'
_space_group_name_H-M_alt 'C 1 c 1'
_atom_sites_solution_hydrogens mixed
_audit_creation_method SHELXL-2014/7
_audit_update_record
;
2022-10-26 deposited with the CCDC.	2022-11-18 downloaded from the CCDC.
;
_cell_angle_alpha 90
_cell_angle_beta 96.829(2)
_cell_angle_gamma 90
_cell_formula_units_Z 8
_cell_length_a 18.9631(17)
_cell_length_b 10.3876(10)
_cell_length_c 40.329(4)
_cell_measurement_reflns_used 189
_cell_measurement_temperature 100(2)
_cell_measurement_theta_max 21.88
_cell_measurement_theta_min 2.156
_cell_volume 7887.7(13)
_computing_cell_refinement 'SAINT V8.40B (Bruker Nano, Inc., 2019)'
_computing_data_collection 'APEX3 v2019.11-0'
_computing_data_reduction 'SAINT V8.40B (Bruker Nano, Inc., 2019)'
_computing_structure_refinement 'SHELXL-2014/7 (Sheldrick, 2014)'
_computing_structure_solution 'SHELXT 2018/2 (Sheldrick, 2018)'
_diffrn_ambient_temperature 100(2)
_diffrn_measured_fraction_theta_full 1.000
_diffrn_measured_fraction_theta_max 0.993
_diffrn_measurement_device_type 'Bruker APEX II DUO'
_diffrn_measurement_method 'omega scans'
_diffrn_radiation_type MoK\a
_diffrn_radiation_wavelength 0.71073
_diffrn_reflns_av_R_equivalents 0.0871
_diffrn_reflns_av_unetI/netI 0.1124
_diffrn_reflns_Laue_measured_fraction_full 1.000
_diffrn_reflns_Laue_measured_fraction_max 0.993
_diffrn_reflns_limit_h_max 23
_diffrn_reflns_limit_h_min -23
_diffrn_reflns_limit_k_max 12
_diffrn_reflns_limit_k_min -12
_diffrn_reflns_limit_l_max 50
_diffrn_reflns_limit_l_min -50
_diffrn_reflns_number 53733
_diffrn_reflns_point_group_measured_fraction_full 0.999
_diffrn_reflns_point_group_measured_fraction_max 0.991
_diffrn_reflns_theta_full 25.242
_diffrn_reflns_theta_max 26.464
_diffrn_reflns_theta_min 2.034
_diffrn_source 'ImuS-focus sealed tube'
_exptl_absorpt_coefficient_mu 1.672
_exptl_absorpt_correction_type multi-scan
_exptl_absorpt_process_details 'sadabs V2012/1 (Bruker AXS Inc.)'
_exptl_crystal_colour colourless
_exptl_crystal_density_diffrn 1.066
_exptl_crystal_description plate
_exptl_crystal_F_000 2736
_exptl_crystal_size_max 0.194
_exptl_crystal_size_mid 0.142
_exptl_crystal_size_min 0.067
_exptl_transmission_factor_max 0.7454
_exptl_transmission_factor_min 0.6059
_refine_diff_density_max 0.857
_refine_diff_density_min -0.499
_refine_diff_density_rms 0.073
_refine_ls_abs_structure_details
;
 Flack x determined using 4740 quotients [(I+)-(I-)]/[(I+)+(I-)]
 (Parsons, Flack and Wagner, Acta Cryst. B69 (2013) 249-259).
;
_refine_ls_abs_structure_Flack 0.001(4)
_refine_ls_extinction_method none
_refine_ls_goodness_of_fit_ref 0.884
_refine_ls_hydrogen_treatment mixed
_refine_ls_matrix_type full
_refine_ls_number_parameters 740
_refine_ls_number_reflns 16149
_refine_ls_number_restraints 4
_refine_ls_restrained_S_all 0.884
_refine_ls_R_factor_all 0.0685
_refine_ls_R_factor_gt 0.0433
_refine_ls_shift/su_max 0.001
_refine_ls_shift/su_mean 0.000
_refine_ls_structure_factor_coef Fsqd
_refine_ls_weighting_details 'w=1/[\s^2^(Fo^2^)] where P=(Fo^2^+2Fc^2^)/3'
_refine_ls_weighting_scheme calc
_refine_ls_wR_factor_gt 0.0795
_refine_ls_wR_factor_ref 0.0875
_reflns_Friedel_coverage 0.994
_reflns_Friedel_fraction_full 0.998
_reflns_Friedel_fraction_max 0.988
_reflns_number_gt 12382
_reflns_number_total 16149
_reflns_threshold_expression 'I > 2\s(I)'
_cod_data_source_file d2dt03491c2.cif
_cod_data_source_block 1_mo_AM377_0m
_cod_depositor_comments 'Adding full bibliography for 7711884--7711886.cif.'
_cod_original_cell_volume 7887.8(13)
_cod_original_sg_symbol_H-M 'C c'
_cod_database_code 7711885
_shelx_shelxl_version_number 2014/7
_shelx_space_group_comment
;
The symmetry employed for this shelxl refinement is uniquely defined
by the following loop, which should always be used as a source of
symmetry information in preference to the above space-group names.
They are only intended as comments.
;
_shelx_estimated_absorpt_t_min 0.737
_shelx_estimated_absorpt_t_max 0.896

loop_
_space_group_symop_operation_xyz
'x, y, z'
'x, -y, z+1/2'
'x+1/2, y+1/2, z'
'x+1/2, -y+1/2, z+1/2'

loop_
_atom_site_label
_atom_site_type_symbol
_atom_site_fract_x
_atom_site_fract_y
_atom_site_fract_z
_atom_site_U_iso_or_equiv
_atom_site_adp_type
_atom_site_occupancy
_atom_site_site_symmetry_order
_atom_site_calc_flag
_atom_site_refinement_flags_posn
_atom_site_refinement_flags_adp
_atom_site_refinement_flags_occupancy
_atom_site_disorder_assembly
_atom_site_disorder_group
C1 C 0.6527(3) 0.3104(5) 0.34371(16) 0.0194(14) Uani 1 1 d . . . . .
H1A H 0.6843 0.3557 0.3612 0.023 Uiso 1 1 calc R U . . .
H1AB H 0.6735 0.2237 0.3418 0.023 Uiso 1 1 calc R U . . .
C2 C 0.6274(3) 0.5586(6) 0.30337(16) 0.0254(16) Uani 1 1 d . . . . .
H2A H 0.6407 0.6047 0.2838 0.038 Uiso 1 1 calc R U . . .
H2B H 0.6459 0.6048 0.3237 0.038 Uiso 1 1 calc R U . . .
H2C H 0.5755 0.5534 0.3020 0.038 Uiso 1 1 calc R U . . .
C3 C 0.6211(4) 0.3004(6) 0.26785(18) 0.037(2) Uani 1 1 d . . . . .
H3A H 0.6259 0.3477 0.2472 0.056 Uiso 1 1 calc R U . . .
H3B H 0.5706 0.2896 0.2703 0.056 Uiso 1 1 calc R U . . .
H3C H 0.6435 0.2157 0.2669 0.056 Uiso 1 1 calc R U . . .
C4 C 0.7620(4) 0.4122(7) 0.2981(2) 0.039(2) Uani 1 1 d . . . . .
H4A H 0.7823 0.3276 0.2941 0.058 Uiso 1 1 calc R U . . .
H4B H 0.7880 0.4510 0.3180 0.058 Uiso 1 1 calc R U . . .
H4C H 0.7657 0.4680 0.2787 0.058 Uiso 1 1 calc R U . . .
C5 C 0.4689(4) 0.0920(6) 0.33626(18) 0.0213(15) Uani 1 1 d . . . . .
C6 C 0.4803(4) -0.1274(6) 0.28480(17) 0.0317(17) Uani 1 1 d . . . . .
H6A H 0.4914 -0.0669 0.2675 0.048 Uiso 1 1 calc R U . . .
H6B H 0.4287 -0.1397 0.2832 0.048 Uiso 1 1 calc R U . . .
H6C H 0.5033 -0.2103 0.2816 0.048 Uiso 1 1 calc R U . . .
C7 C 0.6115(3) -0.0419(6) 0.32857(18) 0.0309(17) Uani 1 1 d . . . . .
H7A H 0.6330 -0.1245 0.3236 0.046 Uiso 1 1 calc R U . . .
H7B H 0.6310 -0.0133 0.3510 0.046 Uiso 1 1 calc R U . . .
H7C H 0.6221 0.0223 0.3121 0.046 Uiso 1 1 calc R U . . .
C8 C 0.4967(4) -0.1876(6) 0.35805(19) 0.0353(19) Uani 1 1 d . . . . .
H8A H 0.4454 -0.1991 0.3581 0.053 Uiso 1 1 calc R U . . .
H8B H 0.5180 -0.1607 0.3803 0.053 Uiso 1 1 calc R U . . .
H8C H 0.5180 -0.2691 0.3521 0.053 Uiso 1 1 calc R U . . .
C9 C 0.5656(3) 0.1256(6) 0.41614(17) 0.0174(15) Uani 1 1 d D . . . .
H9A H 0.549(3) 0.042(3) 0.4148(17) 0.04(2) Uiso 1 1 d D . . . .
H9B H 0.536(3) 0.163(5) 0.4314(13) 0.022(17) Uiso 1 1 d D . . . .
C10 C 0.7066(4) 0.2659(6) 0.44442(18) 0.0336(19) Uani 1 1 d . . . . .
H10A H 0.7140 0.2971 0.4222 0.050 Uiso 1 1 calc R U . . .
H10B H 0.7527 0.2510 0.4576 0.050 Uiso 1 1 calc R U . . .
H10C H 0.6800 0.3305 0.4556 0.050 Uiso 1 1 calc R U . . .
C11 C 0.7110(4) -0.0078(7) 0.42033(19) 0.0376(19) Uani 1 1 d . . . . .
H11A H 0.6842 -0.0879 0.4158 0.056 Uiso 1 1 calc R U . . .
H11B H 0.7544 -0.0257 0.4354 0.056 Uiso 1 1 calc R U . . .
H11C H 0.7237 0.0277 0.3993 0.056 Uiso 1 1 calc R U . . .
C12 C 0.6493(4) 0.0556(7) 0.48408(17) 0.0338(18) Uani 1 1 d . . . . .
H12A H 0.6216 0.1175 0.4955 0.051 Uiso 1 1 calc R U . . .
H12B H 0.6972 0.0487 0.4961 0.051 Uiso 1 1 calc R U . . .
H12C H 0.6261 -0.0289 0.4835 0.051 Uiso 1 1 calc R U . . .
C13 C 0.3867(4) 0.2508(6) 0.40156(18) 0.0193(15) Uani 1 1 d . . . . .
C14 C 0.3083(4) 0.1597(7) 0.46194(18) 0.038(2) Uani 1 1 d . . . . .
H14A H 0.2824 0.2410 0.4627 0.057 Uiso 1 1 calc R U . . .
H14B H 0.3527 0.1646 0.4770 0.057 Uiso 1 1 calc R U . . .
H14C H 0.2791 0.0892 0.4690 0.057 Uiso 1 1 calc R U . . .
C15 C 0.2439(3) 0.1166(6) 0.39035(17) 0.0253(16) Uani 1 1 d . . . . .
H15A H 0.2538 0.0875 0.3682 0.038 Uiso 1 1 calc R U . . .
H15B H 0.2207 0.2009 0.3884 0.038 Uiso 1 1 calc R U . . .
H15C H 0.2127 0.0544 0.3996 0.038 Uiso 1 1 calc R U . . .
C16 C 0.3733(4) -0.0347(6) 0.41933(19) 0.0330(18) Uani 1 1 d . . . . .
H16A H 0.3787 -0.0615 0.3965 0.049 Uiso 1 1 calc R U . . .
H16B H 0.3441 -0.0978 0.4295 0.049 Uiso 1 1 calc R U . . .
H16C H 0.4202 -0.0295 0.4324 0.049 Uiso 1 1 calc R U . . .
C17 C 0.5496(4) 0.4621(7) 0.40535(17) 0.0188(15) Uani 1 1 d . . . . .
C18 C 0.5736(4) 0.7041(6) 0.45191(18) 0.0335(18) Uani 1 1 d . . . . .
H18A H 0.5756 0.7554 0.4316 0.050 Uiso 1 1 calc R U . . .
H18B H 0.6220 0.6818 0.4616 0.050 Uiso 1 1 calc R U . . .
H18C H 0.5504 0.7542 0.4681 0.050 Uiso 1 1 calc R U . . .
C19 C 0.5279(4) 0.4503(7) 0.47926(17) 0.0335(18) Uani 1 1 d . . . . .
H19A H 0.4999 0.3719 0.4743 0.050 Uiso 1 1 calc R U . . .
H19B H 0.5094 0.4976 0.4974 0.050 Uiso 1 1 calc R U . . .
H19C H 0.5776 0.4272 0.4860 0.050 Uiso 1 1 calc R U . . .
C20 C 0.4264(3) 0.6052(6) 0.43049(16) 0.0230(15) Uani 1 1 d . . . . .
H20A H 0.4207 0.6478 0.4087 0.035 Uiso 1 1 calc R U . . .
H20B H 0.4134 0.6651 0.4475 0.035 Uiso 1 1 calc R U . . .
H20C H 0.3954 0.5294 0.4297 0.035 Uiso 1 1 calc R U . . .
C21 C 0.4472(3) 0.4137(7) 0.33246(18) 0.0196(15) Uani 1 1 d . . . . .
C22 C 0.3544(4) 0.5362(6) 0.27066(17) 0.0297(17) Uani 1 1 d . . . . .
H22A H 0.3741 0.4760 0.2554 0.045 Uiso 1 1 calc R U . . .
H22B H 0.3825 0.6157 0.2722 0.045 Uiso 1 1 calc R U . . .
H22C H 0.3051 0.5561 0.2621 0.045 Uiso 1 1 calc R U . . .
C23 C 0.2980(3) 0.3151(6) 0.30863(17) 0.0237(16) Uani 1 1 d . . . . .
H23A H 0.2531 0.3370 0.2953 0.036 Uiso 1 1 calc R U . . .
H23B H 0.2887 0.2866 0.3309 0.036 Uiso 1 1 calc R U . . .
H23C H 0.3215 0.2458 0.2976 0.036 Uiso 1 1 calc R U . . .
C24 C 0.3170(4) 0.5767(6) 0.34085(17) 0.0301(17) Uani 1 1 d . . . . .
H24A H 0.3465 0.6542 0.3440 0.045 Uiso 1 1 calc R U . . .
H24B H 0.3140 0.5356 0.3625 0.045 Uiso 1 1 calc R U . . .
H24C H 0.2692 0.6003 0.3307 0.045 Uiso 1 1 calc R U . . .
C25 C 0.3480(3) 0.8593(6) 0.65640(16) 0.0196(15) Uani 1 1 d . . . . .
H25A H 0.3164 0.9037 0.6387 0.023 Uiso 1 1 calc R U . . .
H25B H 0.3274 0.7725 0.6584 0.023 Uiso 1 1 calc R U . . .
C26 C 0.3742(3) 1.1078(6) 0.69647(16) 0.0237(15) Uani 1 1 d . . . . .
H26A H 0.4257 1.1008 0.6964 0.036 Uiso 1 1 calc R U . . .
H26B H 0.3639 1.1520 0.7168 0.036 Uiso 1 1 calc R U . . .
H26C H 0.3539 1.1570 0.6769 0.036 Uiso 1 1 calc R U . . .
C27 C 0.3764(4) 0.8484(6) 0.73186(18) 0.0355(19) Uani 1 1 d . . . . .
H27A H 0.4274 0.8400 0.7304 0.053 Uiso 1 1 calc R U . . .
H27B H 0.3549 0.7626 0.7319 0.053 Uiso 1 1 calc R U . . .
H27C H 0.3691 0.8935 0.7525 0.053 Uiso 1 1 calc R U . . .
C28 C 0.2366(4) 0.9622(7) 0.70070(19) 0.0372(19) Uani 1 1 d . . . . .
H28A H 0.2111 0.9989 0.6803 0.056 Uiso 1 1 calc R U . . .
H28B H 0.2323 1.0199 0.7196 0.056 Uiso 1 1 calc R U . . .
H28C H 0.2163 0.8781 0.7051 0.056 Uiso 1 1 calc R U . . .
C29 C 0.4516(3) 1.0078(7) 0.59406(17) 0.0189(15) Uani 1 1 d . . . . .
C30 C 0.4726(3) 0.9884(6) 0.52080(16) 0.0256(16) Uani 1 1 d . . . . .
H30A H 0.4907 1.0335 0.5022 0.038 Uiso 1 1 calc R U . . .
H30B H 0.4231 0.9632 0.5143 0.038 Uiso 1 1 calc R U . . .
H30C H 0.5014 0.9113 0.5265 0.038 Uiso 1 1 calc R U . . .
C31 C 0.5728(3) 1.1542(6) 0.56735(16) 0.0221(15) Uani 1 1 d . . . . .
H31A H 0.6048 1.0797 0.5690 0.033 Uiso 1 1 calc R U . . .
H31B H 0.5783 1.2013 0.5886 0.033 Uiso 1 1 calc R U . . .
H31C H 0.5845 1.2111 0.5494 0.033 Uiso 1 1 calc R U . . .
C32 C 0.4231(4) 1.2437(6) 0.54681(17) 0.0273(16) Uani 1 1 d . . . . .
H32A H 0.4384 1.2839 0.5269 0.041 Uiso 1 1 calc R U . . .
H32B H 0.4292 1.3048 0.5654 0.041 Uiso 1 1 calc R U . . .
H32C H 0.3729 1.2194 0.5423 0.041 Uiso 1 1 calc R U . . .
C33 C 0.6154(4) 0.7993(6) 0.59884(17) 0.0178(14) Uani 1 1 d . . . . .
C34 C 0.6289(3) 0.5131(6) 0.58246(19) 0.0291(17) Uani 1 1 d . . . . .
H34A H 0.5825 0.5158 0.5688 0.044 Uiso 1 1 calc R U . . .
H34B H 0.6224 0.4899 0.6055 0.044 Uiso 1 1 calc R U . . .
H34C H 0.6591 0.4488 0.5733 0.044 Uiso 1 1 calc R U . . .
C35 C 0.6910(4) 0.7049(7) 0.53834(18) 0.038(2) Uani 1 1 d . . . . .
H35A H 0.6462 0.7067 0.5235 0.056 Uiso 1 1 calc R U . . .
H35B H 0.7211 0.6355 0.5315 0.056 Uiso 1 1 calc R U . . .
H35C H 0.7155 0.7875 0.5370 0.056 Uiso 1 1 calc R U . . .
C36 C 0.7591(3) 0.6653(6) 0.60951(17) 0.0274(16) Uani 1 1 d . . . . .
H36A H 0.7900 0.6031 0.6000 0.041 Uiso 1 1 calc R U . . .
H36B H 0.7505 0.6369 0.6319 0.041 Uiso 1 1 calc R U . . .
H36C H 0.7821 0.7499 0.6110 0.041 Uiso 1 1 calc R U . . .
C37 C 0.5538(3) 0.9642(7) 0.66769(17) 0.0193(15) Uani 1 1 d . . . . .
C38 C 0.7032(4) 0.8652(6) 0.69096(19) 0.0229(15) Uani 1 1 d . . . . .
C39 C 0.6829(3) 1.1238(6) 0.65798(17) 0.0264(16) Uani 1 1 d . . . . .
H39A H 0.6833 1.0825 0.6362 0.040 Uiso 1 1 calc R U . . .
H39B H 0.7316 1.1452 0.6673 0.040 Uiso 1 1 calc R U . . .
H39C H 0.6544 1.2027 0.6554 0.040 Uiso 1 1 calc R U . . .
C40 C 0.6479(4) 1.0885(6) 0.72871(17) 0.0295(17) Uani 1 1 d . . . . .
H40A H 0.6155 1.1623 0.7276 0.044 Uiso 1 1 calc R U . . .
H40B H 0.6965 1.1177 0.7357 0.044 Uiso 1 1 calc R U . . .
H40C H 0.6339 1.0257 0.7449 0.044 Uiso 1 1 calc R U . . .
C41 C 0.5322(4) 0.6404(6) 0.66420(16) 0.0188(14) Uani 1 1 d . . . . .
C42 C 0.5045(4) 0.3601(6) 0.64187(18) 0.0334(18) Uani 1 1 d . . . . .
H42A H 0.4885 0.3909 0.6193 0.050 Uiso 1 1 calc R U . . .
H42B H 0.4787 0.2814 0.6462 0.050 Uiso 1 1 calc R U . . .
H42C H 0.5555 0.3418 0.6439 0.050 Uiso 1 1 calc R U . . .
C43 C 0.5199(4) 0.4187(6) 0.71496(17) 0.0298(17) Uani 1 1 d . . . . .
H43A H 0.4968 0.3357 0.7178 0.045 Uiso 1 1 calc R U . . .
H43B H 0.5086 0.4784 0.7324 0.045 Uiso 1 1 calc R U . . .
H43C H 0.5714 0.4064 0.7166 0.045 Uiso 1 1 calc R U . . .
C44 C 0.3894(3) 0.5086(6) 0.67104(18) 0.0285(16) Uani 1 1 d . . . . .
H44A H 0.3703 0.5375 0.6486 0.043 Uiso 1 1 calc R U . . .
H44B H 0.3792 0.5732 0.6875 0.043 Uiso 1 1 calc R U . . .
H44C H 0.3673 0.4266 0.6760 0.043 Uiso 1 1 calc R U . . .
C45 C 0.4357(3) 0.6731(7) 0.58480(17) 0.0168(14) Uani 1 1 d . . . . .
C46 C 0.3592(4) 0.6060(6) 0.51576(16) 0.0292(17) Uani 1 1 d . . . . .
H46A H 0.3126 0.6019 0.5024 0.044 Uiso 1 1 calc R U . . .
H46B H 0.3814 0.5207 0.5165 0.044 Uiso 1 1 calc R U . . .
H46C H 0.3894 0.6677 0.5057 0.044 Uiso 1 1 calc R U . . .
C47 C 0.2918(3) 0.5366(6) 0.57809(17) 0.0289(16) Uani 1 1 d . . . . .
H47A H 0.2482 0.5215 0.5630 0.043 Uiso 1 1 calc R U . . .
H47B H 0.2796 0.5686 0.5995 0.043 Uiso 1 1 calc R U . . .
H47C H 0.3183 0.4558 0.5816 0.043 Uiso 1 1 calc R U . . .
C48 C 0.2947(4) 0.8120(6) 0.55495(18) 0.0291(17) Uani 1 1 d . . . . .
H48A H 0.3199 0.8761 0.5430 0.044 Uiso 1 1 calc R U . . .
H48B H 0.2885 0.8449 0.5772 0.044 Uiso 1 1 calc R U . . .
H48C H 0.2481 0.7947 0.5425 0.044 Uiso 1 1 calc R U . . .
Li1 Li 0.4575(5) 0.0860(10) 0.3914(3) 0.022(2) Uani 1 1 d . . . . .
Li2 Li 0.4386(6) 0.4395(10) 0.3876(3) 0.025(3) Uani 1 1 d . . . . .
Li3 Li 0.3925(6) 0.2426(10) 0.3484(3) 0.024(2) Uani 1 1 d . . . . .
Li4 Li 0.5633(5) 0.9860(10) 0.6125(3) 0.024(3) Uani 1 1 d . . . . .
Li5 Li 0.5444(6) 0.6336(10) 0.6093(3) 0.025(3) Uani 1 1 d . . . . .
Li6 Li 0.6081(6) 0.7904(10) 0.6522(3) 0.021(2) Uani 1 1 d . . . . .
Si1 Si 0.66549(9) 0.39285(16) 0.30443(5) 0.0207(4) Uani 1 1 d . . . . .
Si2 Si 0.51330(9) -0.06154(16) 0.32685(4) 0.0175(4) Uani 1 1 d . . . . .
Si3 Si 0.65506(9) 0.11156(16) 0.44040(4) 0.0185(4) Uani 1 1 d . . . . .
Si4 Si 0.32864(9) 0.12952(17) 0.41847(4) 0.0180(4) Uani 1 1 d . . . . .
Si5 Si 0.52197(9) 0.55356(17) 0.44122(4) 0.0196(4) Uani 1 1 d . . . . .
Si6 Si 0.35765(9) 0.46195(16) 0.31277(4) 0.0169(4) Uani 1 1 d . . . . .
Si7 Si 0.33392(9) 0.94219(16) 0.69506(5) 0.0203(4) Uani 1 1 d . . . . .
Si8 Si 0.47767(9) 1.09709(16) 0.55785(4) 0.0176(4) Uani 1 1 d . . . . .
Si9 Si 0.67247(9) 0.67653(16) 0.58204(4) 0.0182(4) Uani 1 1 d . . . . .
Si10 Si 0.64352(8) 1.01188(16) 0.68675(4) 0.0165(4) Uani 1 1 d . . . . .
Si11 Si 0.48697(9) 0.48654(16) 0.67291(4) 0.0170(4) Uani 1 1 d . . . . .
Si12 Si 0.34792(8) 0.65896(16) 0.55922(4) 0.0168(4) Uani 1 1 d . . . . .
Y1 Y 0.54579(3) 0.27624(5) 0.36711(2) 0.01640(14) Uani 1 1 d . . . . .
Y2 Y 0.45538(3) 0.82478(5) 0.63326(2) 0.01557(14) Uani 1 1 d . . . . .
H5A H 0.472(4) 0.141(7) 0.318(2) 0.05(3) Uiso 1 1 d . . . . .
H5B H 0.425(4) 0.078(6) 0.3325(16) 0.023(19) Uiso 1 1 d . . . . .
H13A H 0.421(4) 0.276(6) 0.417(2) 0.05(2) Uiso 1 1 d . . . . .
H13B H 0.361(4) 0.319(7) 0.401(2) 0.05(3) Uiso 1 1 d . . . . .
H17A H 0.563(3) 0.520(6) 0.3918(16) 0.020(18) Uiso 1 1 d . . . . .
H17B H 0.590(3) 0.419(6) 0.4129(15) 0.018(17) Uiso 1 1 d . . . . .
H21A H 0.472(3) 0.382(5) 0.3149(14) 0.009(15) Uiso 1 1 d . . . . .
H21B H 0.466(3) 0.483(5) 0.3375(14) 0.005(16) Uiso 1 1 d . . . . .
H29A H 0.431(3) 1.065(6) 0.6073(16) 0.028(19) Uiso 1 1 d . . . . .
H29B H 0.412(4) 0.961(6) 0.5838(17) 0.03(2) Uiso 1 1 d . . . . .
H33A H 0.582(3) 0.828(5) 0.5786(15) 0.015(16) Uiso 1 1 d . . . . .
H33B H 0.651(3) 0.866(5) 0.6027(14) 0.018(16) Uiso 1 1 d . . . . .
H37A H 0.536(4) 0.928(6) 0.6853(17) 0.03(2) Uiso 1 1 d . . . . .
H37B H 0.526(4) 1.049(7) 0.6633(17) 0.05(2) Uiso 1 1 d . . . . .
H38A H 0.721(4) 0.823(7) 0.6695(19) 0.06(2) Uiso 1 1 d . . . . .
H38B H 0.690(3) 0.790(5) 0.7018(14) 0.010(15) Uiso 1 1 d . . . . .
H38C H 0.748(4) 0.885(6) 0.7069(17) 0.05(2) Uiso 1 1 d . . . . .
H41A H 0.525(4) 0.690(6) 0.6866(19) 0.04(2) Uiso 1 1 d . . . . .
H41B H 0.581(4) 0.616(7) 0.6671(18) 0.05(2) Uiso 1 1 d . . . . .
H45A H 0.445(3) 0.583(6) 0.5882(15) 0.016(17) Uiso 1 1 d . . . . .
H45B H 0.459(4) 0.692(6) 0.5705(19) 0.04(3) Uiso 1 1 d . . . . .

loop_
_atom_site_aniso_label
_atom_site_aniso_U_11
_atom_site_aniso_U_22
_atom_site_aniso_U_33
_atom_site_aniso_U_23
_atom_site_aniso_U_13
_atom_site_aniso_U_12
C1 0.014(3) 0.021(4) 0.025(4) 0.001(3) 0.007(3) 0.003(3)
C2 0.024(4) 0.026(4) 0.026(4) 0.002(3) 0.002(3) -0.002(3)
C3 0.057(6) 0.032(5) 0.022(4) -0.004(3) 0.005(4) 0.000(4)
C4 0.034(5) 0.033(5) 0.053(5) 0.015(4) 0.017(4) 0.008(3)
C5 0.015(4) 0.021(4) 0.026(4) -0.001(3) -0.001(3) -0.003(3)
C6 0.035(5) 0.030(4) 0.030(4) -0.008(3) -0.001(3) 0.005(3)
C7 0.016(4) 0.038(5) 0.038(4) -0.010(3) 0.001(3) 0.004(3)
C8 0.053(6) 0.020(4) 0.034(5) -0.003(3) 0.014(4) 0.000(3)
C9 0.013(3) 0.017(4) 0.022(4) 0.002(3) 0.004(3) 0.001(3)
C10 0.021(4) 0.037(5) 0.040(5) 0.016(3) -0.010(4) -0.007(3)
C11 0.023(4) 0.047(5) 0.043(5) 0.007(4) 0.007(4) 0.013(3)
C12 0.022(4) 0.051(5) 0.026(4) 0.011(3) -0.006(3) -0.012(3)
C13 0.013(4) 0.016(4) 0.028(4) -0.001(3) -0.001(3) 0.000(3)
C14 0.041(5) 0.047(5) 0.028(5) 0.002(3) 0.008(4) 0.008(4)
C15 0.018(4) 0.030(4) 0.029(4) -0.002(3) 0.005(3) -0.008(3)
C16 0.026(4) 0.030(4) 0.046(5) 0.012(3) 0.018(4) -0.004(3)
C17 0.019(4) 0.018(4) 0.020(4) 0.003(3) 0.004(3) 0.001(3)
C18 0.037(5) 0.031(4) 0.030(4) -0.006(3) -0.007(4) -0.007(3)
C19 0.036(5) 0.044(5) 0.022(4) 0.005(3) 0.006(3) 0.011(3)
C20 0.024(4) 0.026(4) 0.019(4) -0.007(3) 0.002(3) 0.002(3)
C21 0.015(4) 0.017(4) 0.027(4) -0.002(3) 0.003(3) 0.000(3)
C22 0.028(4) 0.035(4) 0.026(4) 0.007(3) 0.001(3) -0.006(3)
C23 0.015(4) 0.033(4) 0.022(4) 0.005(3) -0.002(3) 0.001(3)
C24 0.023(4) 0.034(4) 0.034(4) -0.001(3) 0.003(3) 0.005(3)
C25 0.010(3) 0.016(4) 0.032(4) 0.000(3) 0.001(3) 0.001(2)
C26 0.023(4) 0.025(4) 0.023(4) -0.002(3) -0.001(3) 0.002(3)
C27 0.053(5) 0.030(4) 0.025(4) 0.009(3) 0.010(4) 0.002(4)
C28 0.028(4) 0.045(5) 0.042(5) -0.007(4) 0.020(4) 0.000(3)
C29 0.014(4) 0.025(4) 0.018(4) -0.003(3) 0.002(3) -0.003(3)
C30 0.024(4) 0.029(4) 0.024(4) 0.001(3) 0.002(3) 0.001(3)
C31 0.022(4) 0.022(4) 0.024(4) -0.001(3) 0.010(3) -0.004(3)
C32 0.028(4) 0.027(4) 0.027(4) 0.007(3) 0.006(3) 0.004(3)
C33 0.015(4) 0.016(4) 0.023(4) 0.000(3) 0.004(3) -0.002(3)
C34 0.017(4) 0.024(4) 0.048(5) -0.010(3) 0.010(3) 0.002(3)
C35 0.037(5) 0.053(5) 0.023(4) -0.004(3) 0.004(4) 0.001(4)
C36 0.022(4) 0.024(4) 0.035(4) -0.002(3) 0.000(3) 0.003(3)
C37 0.017(4) 0.027(4) 0.015(4) -0.001(3) 0.004(3) -0.005(3)
C38 0.020(4) 0.022(4) 0.026(4) -0.003(3) 0.001(3) 0.003(3)
C39 0.021(4) 0.026(4) 0.032(4) -0.002(3) 0.005(3) -0.008(3)
C40 0.026(4) 0.035(4) 0.026(4) -0.008(3) -0.003(3) 0.002(3)
C41 0.018(4) 0.018(4) 0.021(4) -0.002(3) -0.001(3) 0.004(3)
C42 0.045(5) 0.022(4) 0.034(5) 0.001(3) 0.010(4) 0.001(3)
C43 0.030(4) 0.024(4) 0.035(4) 0.010(3) 0.000(3) -0.004(3)
C44 0.018(4) 0.030(4) 0.038(5) 0.008(3) 0.007(3) -0.002(3)
C45 0.013(3) 0.019(4) 0.018(4) 0.000(3) 0.002(3) 0.002(3)
C46 0.021(4) 0.047(5) 0.020(4) 0.004(3) 0.003(3) 0.007(3)
C47 0.019(4) 0.038(4) 0.028(4) -0.002(3) -0.001(3) -0.004(3)
C48 0.016(4) 0.037(5) 0.032(4) -0.007(3) -0.008(3) 0.002(3)
Li1 0.010(6) 0.024(6) 0.034(7) 0.004(5) 0.010(5) 0.000(4)
Li2 0.029(7) 0.019(6) 0.027(7) -0.011(5) 0.006(5) -0.003(5)
Li3 0.014(6) 0.026(6) 0.030(7) -0.004(5) 0.005(5) 0.001(4)
Li4 0.009(6) 0.033(7) 0.031(7) 0.007(5) 0.005(5) 0.004(4)
Li5 0.016(6) 0.025(6) 0.031(7) -0.005(5) -0.004(5) 0.001(4)
Li6 0.017(6) 0.021(6) 0.023(6) -0.003(5) -0.007(5) -0.003(4)
Si1 0.0203(10) 0.0189(10) 0.0239(11) 0.0006(7) 0.0073(8) 0.0011(7)
Si2 0.0164(10) 0.0167(10) 0.0198(10) -0.0014(7) 0.0034(8) 0.0010(7)
Si3 0.0125(9) 0.0225(11) 0.0201(10) 0.0046(7) 0.0006(7) -0.0016(7)
Si4 0.0139(9) 0.0211(10) 0.0196(10) 0.0005(7) 0.0042(8) -0.0012(7)
Si5 0.0197(10) 0.0220(11) 0.0169(10) -0.0011(7) 0.0019(8) -0.0005(7)
Si6 0.0127(9) 0.0198(10) 0.0179(10) 0.0025(7) 0.0012(8) 0.0020(7)
Si7 0.0182(10) 0.0222(11) 0.0218(10) -0.0001(8) 0.0072(8) -0.0011(7)
Si8 0.0182(10) 0.0177(10) 0.0174(10) 0.0010(7) 0.0039(8) -0.0007(7)
Si9 0.0152(9) 0.0197(10) 0.0200(10) -0.0014(8) 0.0032(8) 0.0018(7)
Si10 0.0116(9) 0.0194(10) 0.0182(10) -0.0023(7) 0.0006(8) -0.0012(7)
Si11 0.0140(9) 0.0167(10) 0.0201(10) 0.0008(7) 0.0010(8) -0.0013(7)
Si12 0.0115(9) 0.0227(11) 0.0160(10) -0.0012(7) 0.0009(7) 0.0020(7)
Y1 0.0114(3) 0.0177(3) 0.0201(3) 0.0007(3) 0.0023(2) 0.0007(2)
Y2 0.0114(3) 0.0154(3) 0.0201(3) 0.0001(3) 0.0027(3) -0.0004(2)

loop_
_atom_type_symbol
_atom_type_description
_atom_type_scat_dispersion_real
_atom_type_scat_dispersion_imag
_atom_type_scat_source
C C 0.0033 0.0016 'International Tables Vol C Tables 4.2.6.8 and 6.1.1.4'
Li Li -0.0003 0.0001 'International Tables Vol C Tables 4.2.6.8 and 6.1.1.4'
Si Si 0.0817 0.0704 'International Tables Vol C Tables 4.2.6.8 and 6.1.1.4'
Y Y -2.7962 3.5667 'International Tables Vol C Tables 4.2.6.8 and 6.1.1.4'
H H 0.0000 0.0000 'International Tables Vol C Tables 4.2.6.8 and 6.1.1.4'

loop_
_geom_angle_atom_site_label_1
_geom_angle_atom_site_label_2
_geom_angle_atom_site_label_3
_geom_angle
_geom_angle_site_symmetry_1
_geom_angle_site_symmetry_3
_geom_angle_publ_flag
Si1 C1 Y1 128.4(3) . . ?
Si1 C1 H1A 105.2 . . ?
Y1 C1 H1A 105.2 . . ?
Si1 C1 H1AB 105.2 . . ?
Y1 C1 H1AB 105.2 . . ?
H1A C1 H1AB 105.9 . . ?
Si1 C2 H2A 109.5 . . ?
Si1 C2 H2B 109.5 . . ?
H2A C2 H2B 109.5 . . ?
Si1 C2 H2C 109.5 . . ?
H2A C2 H2C 109.5 . . ?
H2B C2 H2C 109.5 . . ?
Si1 C3 H3A 109.5 . . ?
Si1 C3 H3B 109.5 . . ?
H3A C3 H3B 109.5 . . ?
Si1 C3 H3C 109.5 . . ?
H3A C3 H3C 109.5 . . ?
H3B C3 H3C 109.5 . . ?
Si1 C4 H4A 109.5 . . ?
Si1 C4 H4B 109.5 . . ?
H4A C4 H4B 109.5 . . ?
Si1 C4 H4C 109.5 . . ?
H4A C4 H4C 109.5 . . ?
H4B C4 H4C 109.5 . . ?
Si2 C5 Li3 165.5(5) . . ?
Si2 C5 Li1 106.0(4) . . ?
Li3 C5 Li1 70.3(4) . . ?
Si2 C5 Y1 118.8(3) . . ?
Li3 C5 Y1 73.9(3) . . ?
Li1 C5 Y1 70.5(3) . . ?
Si2 C5 H5A 104(5) . . ?
Li3 C5 H5A 84(5) . . ?
Li1 C5 H5A 147(5) . . ?
Y1 C5 H5A 84(5) . . ?
Si2 C5 H5B 106(4) . . ?
Li3 C5 H5B 61(4) . . ?
Li1 C5 H5B 88(4) . . ?
Y1 C5 H5B 134(4) . . ?
H5A C5 H5B 96(6) . . ?
Si2 C6 H6A 109.5 . . ?
Si2 C6 H6B 109.5 . . ?
H6A C6 H6B 109.5 . . ?
Si2 C6 H6C 109.5 . . ?
H6A C6 H6C 109.5 . . ?
H6B C6 H6C 109.5 . . ?
Si2 C7 H7A 109.5 . . ?
Si2 C7 H7B 109.5 . . ?
H7A C7 H7B 109.5 . . ?
Si2 C7 H7C 109.5 . . ?
H7A C7 H7C 109.5 . . ?
H7B C7 H7C 109.5 . . ?
Si2 C8 H8A 109.5 . . ?
Si2 C8 H8B 109.5 . . ?
H8A C8 H8B 109.5 . . ?
Si2 C8 H8C 109.5 . . ?
H8A C8 H8C 109.5 . . ?
H8B C8 H8C 109.5 . . ?
Si3 C9 Li1 164.2(5) . . ?
Si3 C9 Y1 120.3(3) . . ?
Li1 C9 Y1 73.5(3) . . ?
Si3 C9 H9A 104(4) . . ?
Li1 C9 H9A 60(4) . . ?
Y1 C9 H9A 122(4) . . ?
Si3 C9 H9B 105(4) . . ?
Li1 C9 H9B 78(4) . . ?
Y1 C9 H9B 102(4) . . ?
H9A C9 H9B 101(5) . . ?
Si3 C10 H10A 109.5 . . ?
Si3 C10 H10B 109.5 . . ?
H10A C10 H10B 109.5 . . ?
Si3 C10 H10C 109.5 . . ?
H10A C10 H10C 109.5 . . ?
H10B C10 H10C 109.5 . . ?
Si3 C11 H11A 109.5 . . ?
Si3 C11 H11B 109.5 . . ?
H11A C11 H11B 109.5 . . ?
Si3 C11 H11C 109.5 . . ?
H11A C11 H11C 109.5 . . ?
H11B C11 H11C 109.5 . . ?
Si3 C12 H12A 109.5 . . ?
Si3 C12 H12B 109.5 . . ?
H12A C12 H12B 109.5 . . ?
Si3 C12 H12C 109.5 . . ?
H12A C12 H12C 109.5 . . ?
H12B C12 H12C 109.5 . . ?
Si4 C13 Li3 116.2(5) . . ?
Si4 C13 Li1 86.8(4) . . ?
Li3 C13 Li1 71.7(5) . . ?
Si4 C13 Li2 164.0(5) . . ?
Li3 C13 Li2 73.5(5) . . ?
Li1 C13 Li2 108.9(5) . . ?
Si4 C13 H13A 111(5) . . ?
Li3 C13 H13A 126(5) . . ?
Li1 C13 H13A 87(5) . . ?
Li2 C13 H13A 68(5) . . ?
Si4 C13 H13B 102(5) . . ?
Li3 C13 H13B 97(5) . . ?
Li1 C13 H13B 168(5) . . ?
Li2 C13 H13B 63(5) . . ?
H13A C13 H13B 97(7) . . ?
Si4 C14 H14A 109.5 . . ?
Si4 C14 H14B 109.5 . . ?
H14A C14 H14B 109.5 . . ?
Si4 C14 H14C 109.5 . . ?
H14A C14 H14C 109.5 . . ?
H14B C14 H14C 109.5 . . ?
Si4 C15 H15A 109.5 . . ?
Si4 C15 H15B 109.5 . . ?
H15A C15 H15B 109.5 . . ?
Si4 C15 H15C 109.5 . . ?
H15A C15 H15C 109.5 . . ?
H15B C15 H15C 109.5 . . ?
Si4 C16 Li1 81.0(3) . . ?
Si4 C16 H16A 109.5 . . ?
Li1 C16 H16A 63.8 . . ?
Si4 C16 H16B 109.5 . . ?
Li1 C16 H16B 169.4 . . ?
H16A C16 H16B 109.5 . . ?
Si4 C16 H16C 109.5 . . ?
Li1 C16 H16C 67.3 . . ?
H16A C16 H16C 109.5 . . ?
H16B C16 H16C 109.5 . . ?
Si5 C17 Li2 87.6(4) . . ?
Si5 C17 Y1 153.8(4) . . ?
Li2 C17 Y1 75.7(3) . . ?
Si5 C17 H17A 105(4) . . ?
Li2 C17 H17A 102(4) . . ?
Y1 C17 H17A 98(4) . . ?
Si5 C17 H17B 107(4) . . ?
Li2 C17 H17B 144(4) . . ?
Y1 C17 H17B 78(4) . . ?
H17A C17 H17B 105(6) . . ?
Si5 C18 H18A 109.5 . . ?
Si5 C18 H18B 109.5 . . ?
H18A C18 H18B 109.5 . . ?
Si5 C18 H18C 109.5 . . ?
H18A C18 H18C 109.5 . . ?
H18B C18 H18C 109.5 . . ?
Si5 C19 H19A 109.5 . . ?
Si5 C19 H19B 109.5 . . ?
H19A C19 H19B 109.5 . . ?
Si5 C19 H19C 109.5 . . ?
H19A C19 H19C 109.5 . . ?
H19B C19 H19C 109.5 . . ?
Si5 C20 Li2 78.2(3) . . ?
Si5 C20 H20A 109.5 . . ?
Li2 C20 H20A 72.2 . . ?
Si5 C20 H20B 109.5 . . ?
Li2 C20 H20B 170.3 . . ?
H20A C20 H20B 109.5 . . ?
Si5 C20 H20C 109.5 . . ?
Li2 C20 H20C 61.6 . . ?
H20A C20 H20C 109.5 . . ?
H20B C20 H20C 109.5 . . ?
Si6 C21 Li3 84.4(4) . . ?
Si6 C21 Li2 102.6(4) . . ?
Li3 C21 Li2 73.5(4) . . ?
Si6 C21 Y1 159.0(3) . . ?
Li3 C21 Y1 74.6(3) . . ?
Li2 C21 Y1 70.8(3) . . ?
Si6 C21 H21A 106(3) . . ?
Li3 C21 H21A 103(3) . . ?
Li2 C21 H21A 151(3) . . ?
Y1 C21 H21A 80(3) . . ?
Si6 C21 H21B 103(4) . . ?
Li3 C21 H21B 148(4) . . ?
Li2 C21 H21B 74(4) . . ?
Y1 C21 H21B 95(4) . . ?
H21A C21 H21B 105(5) . . ?
Si6 C22 H22A 109.5 . . ?
Si6 C22 H22B 109.5 . . ?
H22A C22 H22B 109.5 . . ?
Si6 C22 H22C 109.5 . . ?
H22A C22 H22C 109.5 . . ?
H22B C22 H22C 109.5 . . ?
Si6 C23 Li3 78.6(3) . . ?
Si6 C23 H23A 109.5 . . ?
Li3 C23 H23A 168.6 . . ?
Si6 C23 H23B 109.5 . . ?
Li3 C23 H23B 59.5 . . ?
H23A C23 H23B 109.5 . . ?
Si6 C23 H23C 109.5 . . ?
Li3 C23 H23C 74.1 . . ?
H23A C23 H23C 109.5 . . ?
H23B C23 H23C 109.5 . . ?
Si6 C24 H24A 109.5 . . ?
Si6 C24 H24B 109.5 . . ?
H24A C24 H24B 109.5 . . ?
Si6 C24 H24C 109.5 . . ?
H24A C24 H24C 109.5 . . ?
H24B C24 H24C 109.5 . . ?
Si7 C25 Y2 128.9(3) . . ?
Si7 C25 H25A 105.1 . . ?
Y2 C25 H25A 105.1 . . ?
Si7 C25 H25B 105.1 . . ?
Y2 C25 H25B 105.1 . . ?
H25A C25 H25B 105.9 . . ?
Si7 C26 H26A 109.5 . . ?
Si7 C26 H26B 109.5 . . ?
H26A C26 H26B 109.5 . . ?
Si7 C26 H26C 109.5 . . ?
H26A C26 H26C 109.5 . . ?
H26B C26 H26C 109.5 . . ?
Si7 C27 H27A 109.5 . . ?
Si7 C27 H27B 109.5 . . ?
H27A C27 H27B 109.5 . . ?
Si7 C27 H27C 109.5 . . ?
H27A C27 H27C 109.5 . . ?
H27B C27 H27C 109.5 . . ?
Si7 C28 H28A 109.5 . . ?
Si7 C28 H28B 109.5 . . ?
H28A C28 H28B 109.5 . . ?
Si7 C28 H28C 109.5 . . ?
H28A C28 H28C 109.5 . . ?
H28B C28 H28C 109.5 . . ?
Si8 C29 Li4 89.0(4) . . ?
Si8 C29 Y2 154.6(4) . . ?
Li4 C29 Y2 75.4(3) . . ?
Si8 C29 H29A 108(4) . . ?
Li4 C29 H29A 110(4) . . ?
Y2 C29 H29A 96(4) . . ?
Si8 C29 H29B 100(4) . . ?
Li4 C29 H29B 142(4) . . ?
Y2 C29 H29B 81(4) . . ?
H29A C29 H29B 102(6) . . ?
Si8 C30 H30A 109.5 . . ?
Si8 C30 H30B 109.5 . . ?
H30A C30 H30B 109.5 . . ?
Si8 C30 H30C 109.5 . . ?
H30A C30 H30C 109.5 . . ?
H30B C30 H30C 109.5 . . ?
Si8 C31 Li4 77.5(3) . . ?
Si8 C31 H31A 109.5 . . ?
Li4 C31 H31A 60.4 . . ?
Si8 C31 H31B 109.5 . . ?
Li4 C31 H31B 74.2 . . ?
H31A C31 H31B 109.5 . . ?
Si8 C31 H31C 109.5 . . ?
Li4 C31 H31C 169.6 . . ?
H31A C31 H31C 109.5 . . ?
H31B C31 H31C 109.5 . . ?
Si8 C32 H32A 109.5 . . ?
Si8 C32 H32B 109.5 . . ?
H32A C32 H32B 109.5 . . ?
Si8 C32 H32C 109.5 . . ?
H32A C32 H32C 109.5 . . ?
H32B C32 H32C 109.5 . . ?
Si9 C33 Li6 116.2(4) . . ?
Si9 C33 Li5 86.0(4) . . ?
Li6 C33 Li5 70.9(4) . . ?
Si9 C33 Li4 164.9(5) . . ?
Li6 C33 Li4 73.5(4) . . ?
Li5 C33 Li4 108.7(5) . . ?
Si9 C33 H33A 104(3) . . ?
Li6 C33 H33A 134(3) . . ?
Li5 C33 H33A 92(3) . . ?
Li4 C33 H33A 73(3) . . ?
Si9 C33 H33B 97(4) . . ?
Li6 C33 H33B 90(3) . . ?
Li5 C33 H33B 160(3) . . ?
Li4 C33 H33B 70(4) . . ?
H33A C33 H33B 106(5) . . ?
Si9 C34 Li5 81.4(3) . . ?
Si9 C34 H34A 109.5 . . ?
Li5 C34 H34A 68.6 . . ?
Si9 C34 H34B 109.5 . . ?
Li5 C34 H34B 62.2 . . ?
H34A C34 H34B 109.5 . . ?
Si9 C34 H34C 109.5 . . ?
Li5 C34 H34C 168.5 . . ?
H34A C34 H34C 109.5 . . ?
H34B C34 H34C 109.5 . . ?
Si9 C35 H35A 109.5 . . ?
Si9 C35 H35B 109.5 . . ?
H35A C35 H35B 109.5 . . ?
Si9 C35 H35C 109.5 . . ?
H35A C35 H35C 109.5 . . ?
H35B C35 H35C 109.5 . . ?
Si9 C36 H36A 109.5 . . ?
Si9 C36 H36B 109.5 . . ?
H36A C36 H36B 109.5 . . ?
Si9 C36 H36C 109.5 . . ?
H36A C36 H36C 109.5 . . ?
H36B C36 H36C 109.5 . . ?
Si10 C37 Li6 84.2(4) . . ?
Si10 C37 Li4 101.8(4) . . ?
Li6 C37 Li4 73.1(4) . . ?
Si10 C37 Y2 158.2(4) . . ?
Li6 C37 Y2 74.0(3) . . ?
Li4 C37 Y2 70.7(3) . . ?
Si10 C37 H37A 101(4) . . ?
Li6 C37 H37A 96(4) . . ?
Li4 C37 H37A 153(4) . . ?
Y2 C37 H37A 83(4) . . ?
Si10 C37 H37B 106(4) . . ?
Li6 C37 H37B 154(4) . . ?
Li4 C37 H37B 81(4) . . ?
Y2 C37 H37B 94(4) . . ?
H37A C37 H37B 106(6) . . ?
Si10 C38 Li6 78.8(3) . . ?
Si10 C38 H38A 120(4) . . ?
Li6 C38 H38A 67(4) . . ?
Si10 C38 H38B 121(3) . . ?
Li6 C38 H38B 79(3) . . ?
H38A C38 H38B 100(5) . . ?
Si10 C38 H38C 109(4) . . ?
Li6 C38 H38C 172(4) . . ?
H38A C38 H38C 106(5) . . ?
H38B C38 H38C 97(5) . . ?
Si10 C39 H39A 109.5 . . ?
Si10 C39 H39B 109.5 . . ?
H39A C39 H39B 109.5 . . ?
Si10 C39 H39C 109.5 . . ?
H39A C39 H39C 109.5 . . ?
H39B C39 H39C 109.5 . . ?
Si10 C40 H40A 109.5 . . ?
Si10 C40 H40B 109.5 . . ?
H40A C40 H40B 109.5 . . ?
Si10 C40 H40C 109.5 . . ?
H40A C40 H40C 109.5 . . ?
H40B C40 H40C 109.5 . . ?
Si11 C41 Li6 165.7(5) . . ?
Si11 C41 Li5 105.2(4) . . ?
Li6 C41 Li5 70.2(4) . . ?
Si11 C41 Y2 118.2(3) . . ?
Li6 C41 Y2 73.8(3) . . ?
Li5 C41 Y2 70.9(3) . . ?
Si11 C41 H41A 99(4) . . ?
Li6 C41 H41A 90(4) . . ?
Li5 C41 H41A 153(4) . . ?
Y2 C41 H41A 86(4) . . ?
Si11 C41 H41B 102(4) . . ?
Li6 C41 H41B 65(4) . . ?
Li5 C41 H41B 84(5) . . ?
Y2 C41 H41B 137(5) . . ?
H41A C41 H41B 104(6) . . ?
Si11 C42 H42A 109.5 . . ?
Si11 C42 H42B 109.5 . . ?
H42A C42 H42B 109.5 . . ?
Si11 C42 H42C 109.5 . . ?
H42A C42 H42C 109.5 . . ?
H42B C42 H42C 109.5 . . ?
Si11 C43 H43A 109.5 . . ?
Si11 C43 H43B 109.5 . . ?
H43A C43 H43B 109.5 . . ?
Si11 C43 H43C 109.5 . . ?
H43A C43 H43C 109.5 . . ?
H43B C43 H43C 109.5 . . ?
Si11 C44 H44A 109.5 . . ?
Si11 C44 H44B 109.5 . . ?
H44A C44 H44B 109.5 . . ?
Si11 C44 H44C 109.5 . . ?
H44A C44 H44C 109.5 . . ?
H44B C44 H44C 109.5 . . ?
Si12 C45 Li5 163.4(5) . . ?
Si12 C45 Y2 121.6(3) . . ?
Li5 C45 Y2 74.0(3) . . ?
Si12 C45 H45A 98(4) . . ?
Li5 C45 H45A 67(4) . . ?
Y2 C45 H45A 120(4) . . ?
Si12 C45 H45B 99(6) . . ?
Li5 C45 H45B 78(6) . . ?
Y2 C45 H45B 111(5) . . ?
H45A C45 H45B 104(6) . . ?
Si12 C46 H46A 109.5 . . ?
Si12 C46 H46B 109.5 . . ?
H46A C46 H46B 109.5 . . ?
Si12 C46 H46C 109.5 . . ?
H46A C46 H46C 109.5 . . ?
H46B C46 H46C 109.5 . . ?
Si12 C47 H47A 109.5 . . ?
Si12 C47 H47B 109.5 . . ?
H47A C47 H47B 109.5 . . ?
Si12 C47 H47C 109.5 . . ?
H47A C47 H47C 109.5 . . ?
H47B C47 H47C 109.5 . . ?
Si12 C48 H48A 109.5 . . ?
Si12 C48 H48B 109.5 . . ?
H48A C48 H48B 109.5 . . ?
Si12 C48 H48C 109.5 . . ?
H48A C48 H48C 109.5 . . ?
H48B C48 H48C 109.5 . . ?
C9 Li1 C13 108.6(5) . . ?
C9 Li1 C5 104.3(5) . . ?
C13 Li1 C5 106.8(5) . . ?
C9 Li1 C16 121.0(6) . . ?
C13 Li1 C16 82.4(4) . . ?
C5 Li1 C16 128.3(6) . . ?
C9 Li1 Li3 122.0(5) . . ?
C13 Li1 Li3 52.7(4) . . ?
C5 Li1 Li3 54.3(4) . . ?
C16 Li1 Li3 110.6(5) . . ?
C9 Li1 Si4 126.4(5) . . ?
C13 Li1 Si4 40.9(2) . . ?
C5 Li1 Si4 124.3(5) . . ?
C16 Li1 Si4 41.6(2) . . ?
Li3 Li1 Si4 78.1(4) . . ?
C9 Li1 Y1 58.2(3) . . ?
C13 Li1 Y1 85.6(4) . . ?
C5 Li1 Y1 60.8(3) . . ?
C16 Li1 Y1 166.7(5) . . ?
Li3 Li1 Y1 65.4(3) . . ?
Si4 Li1 Y1 126.4(4) . . ?
C9 Li1 H9A 24.7(8) . . ?
C13 Li1 H9A 128.0(16) . . ?
C5 Li1 H9A 108(2) . . ?
C16 Li1 H9A 104.6(16) . . ?
Li3 Li1 H9A 144.0(14) . . ?
Si4 Li1 H9A 128(2) . . ?
Y1 Li1 H9A 78.6(13) . . ?
C9 Li1 H9B 25.0(8) . . ?
C13 Li1 H9B 87.7(12) . . ?
C5 Li1 H9B 124.9(12) . . ?
C16 Li1 H9B 105.8(13) . . ?
Li3 Li1 H9B 119.4(16) . . ?
Si4 Li1 H9B 101.6(9) . . ?
Y1 Li1 H9B 68.0(14) . . ?
H9A Li1 H9B 40.4(17) . . ?
C17 Li2 C21 99.0(5) . . ?
C17 Li2 C13 116.3(6) . . ?
C21 Li2 C13 102.8(5) . . ?
C17 Li2 C20 82.0(4) . . ?
C21 Li2 C20 142.5(5) . . ?
C13 Li2 C20 110.2(5) . . ?
C17 Li2 Li3 121.2(5) . . ?
C21 Li2 Li3 51.9(4) . . ?
C13 Li2 Li3 51.0(4) . . ?
C20 Li2 Li3 153.9(5) . . ?
C17 Li2 Si5 41.8(3) . . ?
C21 Li2 Si5 135.3(5) . . ?
C13 Li2 Si5 113.2(5) . . ?
C20 Li2 Si5 41.6(2) . . ?
Li3 Li2 Si5 154.4(5) . . ?
C17 Li2 Y1 57.1(3) . . ?
C21 Li2 Y1 60.4(3) . . ?
C13 Li2 Y1 84.5(4) . . ?
C20 Li2 Y1 138.5(5) . . ?
Li3 Li2 Y1 64.2(3) . . ?
Si5 Li2 Y1 96.9(3) . . ?
C17 Li2 H13A 97(2) . . ?
C21 Li2 H13A 119(2) . . ?
C13 Li2 H13A 23(2) . . ?
C20 Li2 H13A 98(2) . . ?
Li3 Li2 H13A 70(2) . . ?
Si5 Li2 H13A 91(2) . . ?
Y1 Li2 H13A 81(2) . . ?
C17 Li2 H13B 133(2) . . ?
C21 Li2 H13B 109(2) . . ?
C13 Li2 H13B 22(2) . . ?
C20 Li2 H13B 96(2) . . ?
Li3 Li2 H13B 60(2) . . ?
Si5 Li2 H13B 114(2) . . ?
Y1 Li2 H13B 106(2) . . ?
H13A Li2 H13B 36(3) . . ?
C17 Li2 H21B 87.4(16) . . ?
C21 Li2 H21B 21.0(14) . . ?
C13 Li2 H21B 123.8(16) . . ?
C20 Li2 H21B 123.7(16) . . ?
Li3 Li2 H21B 72.9(16) . . ?
Si5 Li2 H21B 117.0(16) . . ?
Y1 Li2 H21B 66.3(15) . . ?
H13A Li2 H21B 138(3) . . ?
H13B Li2 H21B 129(3) . . ?
C13 Li3 C21 109.9(5) . . ?
C13 Li3 C5 110.9(5) . . ?
C21 Li3 C5 99.4(5) . . ?
C13 Li3 C23 122.1(5) . . ?
C21 Li3 C23 83.8(4) . . ?
C5 Li3 C23 122.2(5) . . ?
C13 Li3 Li1 55.6(4) . . ?
C21 Li3 Li1 120.2(5) . . ?
C5 Li3 Li1 55.5(4) . . ?
C23 Li3 Li1 155.9(5) . . ?
C13 Li3 Li2 55.5(4) . . ?
C21 Li3 Li2 54.5(4) . . ?
C5 Li3 Li2 119.6(5) . . ?
C23 Li3 Li2 108.9(5) . . ?
Li1 Li3 Li2 89.3(5) . . ?
C13 Li3 Si6 116.8(5) . . ?
C21 Li3 Si6 42.6(3) . . ?
C5 Li3 Si6 126.5(5) . . ?
C23 Li3 Si6 42.8(2) . . ?
Li1 Li3 Si6 160.9(5) . . ?
Li2 Li3 Si6 73.4(4) . . ?
C13 Li3 Y1 84.6(4) . . ?
C21 Li3 Y1 59.4(3) . . ?
C5 Li3 Y1 59.3(3) . . ?
C23 Li3 Y1 141.2(5) . . ?
Li1 Li3 Y1 61.5(3) . . ?
Li2 Li3 Y1 60.8(3) . . ?
Si6 Li3 Y1 101.9(3) . . ?
C13 Li3 H5A 131(2) . . ?
C21 Li3 H5A 81.6(19) . . ?
C5 Li3 H5A 22.9(19) . . ?
C23 Li3 H5A 106(2) . . ?
Li1 Li3 H5A 77(2) . . ?
Li2 Li3 H5A 118(2) . . ?
Si6 Li3 H5A 104(2) . . ?
Y1 Li3 H5A 60(2) . . ?
C13 Li3 H5B 114.5(19) . . ?
C21 Li3 H5B 116(2) . . ?
C5 Li3 H5B 21.9(19) . . ?
C23 Li3 H5B 107(2) . . ?
Li1 Li3 H5B 61.5(19) . . ?
Li2 Li3 H5B 140(2) . . ?
Si6 Li3 H5B 128.7(19) . . ?
Y1 Li3 H5B 81(2) . . ?
H5A Li3 H5B 34(2) . . ?
C29 Li4 C37 99.1(5) . . ?
C29 Li4 C33 116.1(6) . . ?
C37 Li4 C33 103.9(5) . . ?
C29 Li4 C31 80.3(4) . . ?
C37 Li4 C31 142.4(5) . . ?
C33 Li4 C31 110.0(5) . . ?
C29 Li4 Li6 120.9(5) . . ?
C37 Li4 Li6 52.5(4) . . ?
C33 Li4 Li6 51.5(4) . . ?
C31 Li4 Li6 155.4(5) . . ?
C29 Li4 Si8 40.8(3) . . ?
C37 Li4 Si8 134.6(5) . . ?
C33 Li4 Si8 112.6(5) . . ?
C31 Li4 Si8 40.9(2) . . ?
Li6 Li4 Si8 153.3(5) . . ?
C29 Li4 Y2 57.0(3) . . ?
C37 Li4 Y2 60.6(3) . . ?
C33 Li4 Y2 85.3(4) . . ?
C31 Li4 Y2 136.8(4) . . ?
Li6 Li4 Y2 64.1(3) . . ?
Si8 Li4 Y2 95.9(3) . . ?
C29 Li4 H33A 94.9(17) . . ?
C37 Li4 H33A 125.1(16) . . ?
C33 Li4 H33A 26.2(16) . . ?
C31 Li4 H33A 92.2(15) . . ?
Li6 Li4 H33A 74.9(16) . . ?
Si8 Li4 H33A 86.5(16) . . ?
Y2 Li4 H33A 85.2(15) . . ?
C29 Li4 H33B 137.7(17) . . ?
C37 Li4 H33B 106.1(16) . . ?
C33 Li4 H33B 25.0(16) . . ?
C31 Li4 H33B 98.3(16) . . ?
Li6 Li4 H33B 58.0(15) . . ?
Si8 Li4 H33B 118.5(16) . . ?
Y2 Li4 H33B 108.1(16) . . ?
H33A Li4 H33B 43(2) . . ?
C29 Li4 H37B 83.6(18) . . ?
C37 Li4 H37B 25.7(17) . . ?
C33 Li4 H37B 129.5(18) . . ?
C31 Li4 H37B 119.4(18) . . ?
Li6 Li4 H37B 78.1(18) . . ?
Si8 Li4 H37B 111.4(18) . . ?
Y2 Li4 H37B 66.7(17) . . ?
H33A Li4 H37B 147(2) . . ?
H33B Li4 H37B 130(2) . . ?
C45 Li5 C41 103.5(5) . . ?
C45 Li5 C33 108.6(5) . . ?
C41 Li5 C33 107.1(5) . . ?
C45 Li5 C34 122.2(5) . . ?
C41 Li5 C34 127.9(5) . . ?
C33 Li5 C34 82.4(4) . . ?
C45 Li5 Li6 121.4(5) . . ?
C41 Li5 Li6 54.2(4) . . ?
C33 Li5 Li6 53.1(4) . . ?
C34 Li5 Li6 110.5(5) . . ?
C45 Li5 Si9 126.6(5) . . ?
C41 Li5 Si9 124.9(5) . . ?
C33 Li5 Si9 41.0(3) . . ?
C34 Li5 Si9 41.5(2) . . ?
Li6 Li5 Si9 78.7(4) . . ?
C45 Li5 Y2 57.6(3) . . ?
C41 Li5 Y2 60.7(3) . . ?
C33 Li5 Y2 85.5(4) . . ?
C34 Li5 Y2 167.0(5) . . ?
Li6 Li5 Y2 65.2(3) . . ?
Si9 Li5 Y2 126.5(4) . . ?
C45 Li5 H45A 25.7(16) . . ?
C41 Li5 H45A 102.6(17) . . ?
C33 Li5 H45A 131.4(18) . . ?
C34 Li5 H45A 108.2(17) . . ?
Li6 Li5 H45A 141.2(17) . . ?
Si9 Li5 H45A 132.4(17) . . ?
Y2 Li5 H45A 76.4(17) . . ?
C45 Li5 H45B 20.7(18) . . ?
C41 Li5 H45B 122.5(19) . . ?
C33 Li5 H45B 93.5(18) . . ?
C34 Li5 H45B 107.3(19) . . ?
Li6 Li5 H45B 123.4(18) . . ?
Si9 Li5 H45B 105.9(19) . . ?
Y2 Li5 H45B 68.5(18) . . ?
H45A Li5 H45B 38(2) . . ?
C33 Li6 C37 109.4(5) . . ?
C33 Li6 C41 111.5(5) . . ?
C37 Li6 C41 100.2(5) . . ?
C33 Li6 C38 120.4(5) . . ?
C37 Li6 C38 83.6(4) . . ?
C41 Li6 C38 123.3(5) . . ?
C33 Li6 Li5 56.1(4) . . ?
C37 Li6 Li5 120.8(5) . . ?
C41 Li6 Li5 55.6(4) . . ?
C38 Li6 Li5 155.6(6) . . ?
C33 Li6 Li4 55.0(4) . . ?
C37 Li6 Li4 54.5(4) . . ?
C41 Li6 Li4 120.0(5) . . ?
C38 Li6 Li4 108.0(5) . . ?
Li5 Li6 Li4 89.4(5) . . ?
C33 Li6 Si10 115.4(5) . . ?
C37 Li6 Si10 42.3(2) . . ?
C41 Li6 Si10 127.4(5) . . ?
C38 Li6 Si10 42.8(2) . . ?
Li5 Li6 Si10 160.8(5) . . ?
Li4 Li6 Si10 72.8(4) . . ?
C33 Li6 Y2 85.1(4) . . ?
C37 Li6 Y2 59.6(3) . . ?
C41 Li6 Y2 59.6(3) . . ?
C38 Li6 Y2 141.5(5) . . ?
Li5 Li6 Y2 62.0(3) . . ?
Li4 Li6 Y2 61.0(3) . . ?
Si10 Li6 Y2 101.9(3) . . ?
C33 Li6 H38A 98(2) . . ?
C37 Li6 H38A 105(2) . . ?
C41 Li6 H38A 132.4(19) . . ?
C38 Li6 H38A 26(2) . . ?
Li5 Li6 H38A 132(2) . . ?
Li4 Li6 H38A 107.5(19) . . ?
Si10 Li6 H38A 62(2) . . ?
Y2 Li6 H38A 164(2) . . ?
C33 Li6 H41B 113(2) . . ?
C37 Li6 H41B 121(2) . . ?
C41 Li6 H41B 25(2) . . ?
C38 Li6 H41B 108(2) . . ?
Li5 Li6 H41B 61(2) . . ?
Li4 Li6 H41B 143(2) . . ?
Si10 Li6 H41B 132(2) . . ?
Y2 Li6 H41B 85(2) . . ?
H38A Li6 H41B 109(3) . . ?
C1 Si1 C2 111.0(3) . . ?
C1 Si1 C3 110.2(3) . . ?
C2 Si1 C3 108.6(3) . . ?
C1 Si1 C4 113.3(3) . . ?
C2 Si1 C4 106.1(3) . . ?
C3 Si1 C4 107.4(4) . . ?
C5 Si2 C6 112.8(3) . . ?
C5 Si2 C7 111.8(3) . . ?
C6 Si2 C7 107.4(3) . . ?
C5 Si2 C8 110.3(3) . . ?
C6 Si2 C8 106.8(3) . . ?
C7 Si2 C8 107.4(3) . . ?
C9 Si3 C12 111.6(3) . . ?
C9 Si3 C10 114.3(3) . . ?
C12 Si3 C10 105.8(3) . . ?
C9 Si3 C11 110.6(3) . . ?
C12 Si3 C11 107.5(3) . . ?
C10 Si3 C11 106.7(3) . . ?
C13 Si4 C15 109.4(3) . . ?
C13 Si4 C14 115.4(3) . . ?
C15 Si4 C14 109.0(3) . . ?
C13 Si4 C16 109.4(3) . . ?
C15 Si4 C16 107.3(3) . . ?
C14 Si4 C16 105.9(3) . . ?
C13 Si4 Li1 52.3(3) . . ?
C15 Si4 Li1 118.4(3) . . ?
C14 Si4 Li1 132.4(4) . . ?
C16 Si4 Li1 57.4(3) . . ?
C17 Si5 C19 110.6(3) . . ?
C17 Si5 C18 114.8(3) . . ?
C19 Si5 C18 108.2(3) . . ?
C17 Si5 C20 108.6(3) . . ?
C19 Si5 C20 108.3(3) . . ?
C18 Si5 C20 106.1(3) . . ?
C17 Si5 Li2 50.6(3) . . ?
C19 Si5 Li2 111.5(3) . . ?
C18 Si5 Li2 140.2(3) . . ?
C20 Si5 Li2 60.2(3) . . ?
C21 Si6 C22 115.6(3) . . ?
C21 Si6 C24 109.6(3) . . ?
C22 Si6 C24 108.5(3) . . ?
C21 Si6 C23 109.1(3) . . ?
C22 Si6 C23 107.4(3) . . ?
C24 Si6 C23 106.4(3) . . ?
C21 Si6 Li3 53.0(3) . . ?
C22 Si6 Li3 143.6(3) . . ?
C24 Si6 Li3 107.7(3) . . ?
C23 Si6 Li3 58.6(3) . . ?
C25 Si7 C27 109.8(3) . . ?
C25 Si7 C26 110.9(3) . . ?
C27 Si7 C26 108.5(3) . . ?
C25 Si7 C28 113.4(3) . . ?
C27 Si7 C28 107.1(3) . . ?
C26 Si7 C28 107.0(3) . . ?
C29 Si8 C32 113.9(3) . . ?
C29 Si8 C30 109.6(3) . . ?
C32 Si8 C30 109.2(3) . . ?
C29 Si8 C31 109.6(3) . . ?
C32 Si8 C31 106.3(3) . . ?
C30 Si8 C31 108.0(3) . . ?
C29 Si8 Li4 50.2(3) . . ?
C32 Si8 Li4 140.4(3) . . ?
C30 Si8 Li4 110.4(3) . . ?
C31 Si8 Li4 61.6(3) . . ?
C33 Si9 C35 114.9(3) . . ?
C33 Si9 C36 109.7(3) . . ?
C35 Si9 C36 108.6(3) . . ?
C33 Si9 C34 109.9(3) . . ?
C35 Si9 C34 106.4(3) . . ?
C36 Si9 C34 107.0(3) . . ?
C33 Si9 Li5 53.0(3) . . ?
C35 Si9 Li5 131.6(3) . . ?
C36 Si9 Li5 119.7(3) . . ?
C34 Si9 Li5 57.0(3) . . ?
C37 Si10 C39 109.0(3) . . ?
C37 Si10 C40 115.5(3) . . ?
C39 Si10 C40 108.8(3) . . ?
C37 Si10 C38 109.4(3) . . ?
C39 Si10 C38 106.2(3) . . ?
C40 Si10 C38 107.5(3) . . ?
C37 Si10 Li6 53.4(3) . . ?
C39 Si10 Li6 107.5(3) . . ?
C40 Si10 Li6 143.6(3) . . ?
C38 Si10 Li6 58.4(3) . . ?
C44 Si11 C41 111.4(3) . . ?
C44 Si11 C42 108.3(3) . . ?
C41 Si11 C42 110.7(3) . . ?
C44 Si11 C43 107.8(3) . . ?
C41 Si11 C43 112.4(3) . . ?
C42 Si11 C43 106.0(3) . . ?
C45 Si12 C46 110.4(3) . . ?
C45 Si12 C47 110.0(3) . . ?
C46 Si12 C47 108.3(3) . . ?
C45 Si12 C48 114.8(3) . . ?
C46 Si12 C48 106.4(3) . . ?
C47 Si12 C48 106.6(3) . . ?
C1 Y1 C17 99.7(2) . . ?
C1 Y1 C9 110.6(2) . . ?
C17 Y1 C9 90.3(2) . . ?
C1 Y1 C21 107.3(2) . . ?
C17 Y1 C21 82.7(2) . . ?
C9 Y1 C21 142.1(2) . . ?
C1 Y1 C5 112.0(2) . . ?
C17 Y1 C5 147.1(2) . . ?
C9 Y1 C5 86.6(2) . . ?
C21 Y1 C5 79.9(2) . . ?
C1 Y1 Li1 144.3(2) . . ?
C17 Y1 Li1 107.7(3) . . ?
C9 Y1 Li1 48.3(3) . . ?
C21 Y1 Li1 98.7(3) . . ?
C5 Y1 Li1 48.6(3) . . ?
C1 Y1 Li2 134.7(3) . . ?
C17 Y1 Li2 47.2(3) . . ?
C9 Y1 Li2 100.8(3) . . ?
C21 Y1 Li2 48.8(3) . . ?
C5 Y1 Li2 101.3(3) . . ?
Li1 Y1 Li2 81.0(3) . . ?
C1 Y1 Li3 141.7(3) . . ?
C17 Y1 Li3 102.1(3) . . ?
C9 Y1 Li3 100.3(3) . . ?
C21 Y1 Li3 46.0(3) . . ?
C5 Y1 Li3 46.8(3) . . ?
Li1 Y1 Li3 53.1(3) . . ?
Li2 Y1 Li3 55.0(3) . . ?
C1 Y1 H17B 88.7(14) . . ?
C17 Y1 H17B 21.3(14) . . ?
C9 Y1 H17B 77.1(14) . . ?
C21 Y1 H17B 103.4(15) . . ?
C5 Y1 H17B 157.3(14) . . ?
Li1 Y1 H17B 109.0(14) . . ?
Li2 Y1 H17B 67.0(15) . . ?
Li3 Y1 H17B 120.5(14) . . ?
C25 Y2 C29 100.1(2) . . ?
C25 Y2 C45 110.4(2) . . ?
C29 Y2 C45 89.7(2) . . ?
C25 Y2 C37 107.4(2) . . ?
C29 Y2 C37 83.0(2) . . ?
C45 Y2 C37 142.3(2) . . ?
C25 Y2 C41 112.2(2) . . ?
C29 Y2 C41 146.9(2) . . ?
C45 Y2 C41 86.3(2) . . ?
C37 Y2 C41 80.3(2) . . ?
C25 Y2 Li4 135.2(3) . . ?
C29 Y2 Li4 47.6(3) . . ?
C45 Y2 Li4 100.8(3) . . ?
C37 Y2 Li4 48.7(3) . . ?
C41 Y2 Li4 101.0(3) . . ?
C25 Y2 Li5 144.3(3) . . ?
C29 Y2 Li5 107.0(3) . . ?
C45 Y2 Li5 48.4(3) . . ?
C37 Y2 Li5 98.7(3) . . ?
C41 Y2 Li5 48.4(3) . . ?
Li4 Y2 Li5 80.5(3) . . ?
C25 Y2 Li6 141.9(3) . . ?
C29 Y2 Li6 102.3(3) . . ?
C45 Y2 Li6 100.2(2) . . ?
C37 Y2 Li6 46.4(2) . . ?
C41 Y2 Li6 46.6(3) . . ?
Li4 Y2 Li6 54.9(3) . . ?
Li5 Y2 Li6 52.8(3) . . ?
C25 Y2 H29B 90.8(15) . . ?
C29 Y2 H29B 21.8(15) . . ?
C45 Y2 H29B 74.4(15) . . ?
C37 Y2 H29B 104.6(16) . . ?
C41 Y2 H29B 154.2(15) . . ?
Li4 Y2 H29B 67.1(16) . . ?
Li5 Y2 H29B 106.0(15) . . ?
Li6 Y2 H29B 119.7(16) . . ?

loop_
_geom_bond_atom_site_label_1
_geom_bond_atom_site_label_2
_geom_bond_distance
_geom_bond_site_symmetry_2
_geom_bond_publ_flag
C1 Si1 1.842(6) . ?
C1 Y1 2.362(6) . ?
C1 H1A 0.9900 . ?
C1 H1AB 0.9900 . ?
C2 Si1 1.866(6) . ?
C2 H2A 0.9800 . ?
C2 H2B 0.9800 . ?
C2 H2C 0.9800 . ?
C3 Si1 1.874(7) . ?
C3 H3A 0.9800 . ?
C3 H3B 0.9800 . ?
C3 H3C 0.9800 . ?
C4 Si1 1.888(7) . ?
C4 H4A 0.9800 . ?
C4 H4B 0.9800 . ?
C4 H4C 0.9800 . ?
C5 Si2 1.863(7) . ?
C5 Li3 2.226(13) . ?
C5 Li1 2.259(14) . ?
C5 Y1 2.628(7) . ?
C5 H5A 0.91(8) . ?
C5 H5B 0.84(7) . ?
C6 Si2 1.867(7) . ?
C6 H6A 0.9800 . ?
C6 H6B 0.9800 . ?
C6 H6C 0.9800 . ?
C7 Si2 1.867(6) . ?
C7 H7A 0.9800 . ?
C7 H7B 0.9800 . ?
C7 H7C 0.9800 . ?
C8 Si2 1.868(7) . ?
C8 H8A 0.9800 . ?
C8 H8B 0.9800 . ?
C8 H8C 0.9800 . ?
C9 Si3 1.861(7) . ?
C9 Li1 2.209(12) . ?
C9 Y1 2.515(6) . ?
C9 H9A 0.93(3) . ?
C9 H9B 0.96(3) . ?
C10 Si3 1.875(6) . ?
C10 H10A 0.9800 . ?
C10 H10B 0.9800 . ?
C10 H10C 0.9800 . ?
C11 Si3 1.877(7) . ?
C11 H11A 0.9800 . ?
C11 H11B 0.9800 . ?
C11 H11C 0.9800 . ?
C12 Si3 1.871(7) . ?
C12 H12A 0.9800 . ?
C12 H12B 0.9800 . ?
C12 H12C 0.9800 . ?
C13 Si4 1.855(7) . ?
C13 Li3 2.163(13) . ?
C13 Li1 2.244(12) . ?
C13 Li2 2.294(12) . ?
C13 H13A 0.88(8) . ?
C13 H13B 0.86(7) . ?
C14 Si4 1.866(7) . ?
C14 H14A 0.9800 . ?
C14 H14B 0.9800 . ?
C14 H14C 0.9800 . ?
C15 Si4 1.858(6) . ?
C15 H15A 0.9800 . ?
C15 H15B 0.9800 . ?
C15 H15C 0.9800 . ?
C16 Si4 1.904(7) . ?
C16 Li1 2.412(12) . ?
C16 H16A 0.9800 . ?
C16 H16B 0.9800 . ?
C16 H16C 0.9800 . ?
C17 Si5 1.858(7) . ?
C17 Li2 2.155(13) . ?
C17 Y1 2.467(7) . ?
C17 H17A 0.87(6) . ?
C17 H17B 0.91(6) . ?
C18 Si5 1.869(7) . ?
C18 H18A 0.9800 . ?
C18 H18B 0.9800 . ?
C18 H18C 0.9800 . ?
C19 Si5 1.864(7) . ?
C19 H19A 0.9800 . ?
C19 H19B 0.9800 . ?
C19 H19C 0.9800 . ?
C20 Si5 1.891(6) . ?
C20 Li2 2.469(12) . ?
C20 H20A 0.9800 . ?
C20 H20B 0.9800 . ?
C20 H20C 0.9800 . ?
C21 Si6 1.857(7) . ?
C21 Li3 2.192(13) . ?
C21 Li2 2.267(13) . ?
C21 Y1 2.620(7) . ?
C21 H21A 0.95(6) . ?
C21 H21B 0.81(6) . ?
C22 Si6 1.860(7) . ?
C22 H22A 0.9800 . ?
C22 H22B 0.9800 . ?
C22 H22C 0.9800 . ?
C23 Si6 1.894(6) . ?
C23 Li3 2.380(12) . ?
C23 H23A 0.9800 . ?
C23 H23B 0.9800 . ?
C23 H23C 0.9800 . ?
C24 Si6 1.872(7) . ?
C24 H24A 0.9800 . ?
C24 H24B 0.9800 . ?
C24 H24C 0.9800 . ?
C25 Si7 1.828(6) . ?
C25 Y2 2.367(6) . ?
C25 H25A 0.9900 . ?
C25 H25B 0.9900 . ?
C26 Si7 1.880(6) . ?
C26 H26A 0.9800 . ?
C26 H26B 0.9800 . ?
C26 H26C 0.9800 . ?
C27 Si7 1.875(7) . ?
C27 H27A 0.9800 . ?
C27 H27B 0.9800 . ?
C27 H27C 0.9800 . ?
C28 Si7 1.897(7) . ?
C28 H28A 0.9800 . ?
C28 H28B 0.9800 . ?
C28 H28C 0.9800 . ?
C29 Si8 1.846(7) . ?
C29 Li4 2.172(12) . ?
C29 Y2 2.468(7) . ?
C29 H29A 0.92(6) . ?
C29 H29B 0.94(7) . ?
C30 Si8 1.866(6) . ?
C30 H30A 0.9800 . ?
C30 H30B 0.9800 . ?
C30 H30C 0.9800 . ?
C31 Si8 1.894(6) . ?
C31 Li4 2.546(12) . ?
C31 H31A 0.9800 . ?
C31 H31B 0.9800 . ?
C31 H31C 0.9800 . ?
C32 Si8 1.865(6) . ?
C32 H32A 0.9800 . ?
C32 H32B 0.9800 . ?
C32 H32C 0.9800 . ?
C33 Si9 1.853(7) . ?
C33 Li6 2.173(13) . ?
C33 Li5 2.256(13) . ?
C33 Li4 2.274(12) . ?
C33 H33A 1.02(6) . ?
C33 H33B 0.96(6) . ?
C34 Si9 1.889(6) . ?
C34 Li5 2.391(12) . ?
C34 H34A 0.9800 . ?
C34 H34B 0.9800 . ?
C34 H34C 0.9800 . ?
C35 Si9 1.861(7) . ?
C35 H35A 0.9800 . ?
C35 H35B 0.9800 . ?
C35 H35C 0.9800 . ?
C36 Si9 1.872(7) . ?
C36 H36A 0.9800 . ?
C36 H36B 0.9800 . ?
C36 H36C 0.9800 . ?
C37 Si10 1.850(7) . ?
C37 Li6 2.206(12) . ?
C37 Li4 2.265(13) . ?
C37 Y2 2.625(6) . ?
C37 H37A 0.90(7) . ?
C37 H37B 1.03(7) . ?
C38 Si10 1.893(7) . ?
C38 Li6 2.374(12) . ?
C38 H38A 1.06(8) . ?
C38 H38B 0.95(5) . ?
C38 H38C 1.02(7) . ?
C39 Si10 1.860(6) . ?
C39 H39A 0.9800 . ?
C39 H39B 0.9800 . ?
C39 H39C 0.9800 . ?
C40 Si10 1.863(6) . ?
C40 H40A 0.9800 . ?
C40 H40B 0.9800 . ?
C40 H40C 0.9800 . ?
C41 Si11 1.866(6) . ?
C41 Li6 2.214(12) . ?
C41 Li5 2.254(13) . ?
C41 Y2 2.630(6) . ?
C41 H41A 1.06(7) . ?
C41 H41B 0.95(8) . ?
C42 Si11 1.871(7) . ?
C42 H42A 0.9800 . ?
C42 H42B 0.9800 . ?
C42 H42C 0.9800 . ?
C43 Si11 1.874(7) . ?
C43 H43A 0.9800 . ?
C43 H43B 0.9800 . ?
C43 H43C 0.9800 . ?
C44 Si11 1.856(6) . ?
C44 H44A 0.9800 . ?
C44 H44B 0.9800 . ?
C44 H44C 0.9800 . ?
C45 Si12 1.857(6) . ?
C45 Li5 2.216(12) . ?
C45 Y2 2.504(7) . ?
C45 H45A 0.96(6) . ?
C45 H45B 0.79(7) . ?
C46 Si12 1.873(6) . ?
C46 H46A 0.9800 . ?
C46 H46B 0.9800 . ?
C46 H46C 0.9800 . ?
C47 Si12 1.876(6) . ?
C47 H47A 0.9800 . ?
C47 H47B 0.9800 . ?
C47 H47C 0.9800 . ?
C48 Si12 1.879(6) . ?
C48 H48A 0.9800 . ?
C48 H48B 0.9800 . ?
C48 H48C 0.9800 . ?
Li1 Li3 2.582(15) . ?
Li1 Si4 2.829(10) . ?
Li1 Y1 2.838(10) . ?
Li1 H9A 1.93(7) . ?
Li1 H9B 2.21(6) . ?
Li2 Li3 2.670(15) . ?
Li2 Si5 2.786(11) . ?
Li2 Y1 2.846(11) . ?
Li2 H13A 2.12(7) . ?
Li2 H13B 2.05(8) . ?
Li2 H21B 2.19(6) . ?
Li3 Si6 2.732(11) . ?
Li3 Y1 2.936(11) . ?
Li3 H5A 2.31(8) . ?
Li3 H5B 1.96(6) . ?
Li4 Li6 2.662(15) . ?
Li4 Si8 2.825(11) . ?
Li4 Y2 2.846(10) . ?
Li4 H33A 2.19(5) . ?
Li4 H33B 2.15(6) . ?
Li4 H37B 2.34(7) . ?
Li5 Li6 2.569(14) . ?
Li5 Si9 2.818(11) . ?
Li5 Y2 2.849(11) . ?
Li5 H45A 2.05(6) . ?
Li5 H45B 2.20(8) . ?
Li6 Si10 2.733(10) . ?
Li6 Y2 2.927(10) . ?
Li6 H38A 2.20(7) . ?
Li6 H41B 2.00(7) . ?
Y1 H17B 2.44(6) . ?
Y2 H29B 2.51(7) . ?

loop_
_geom_torsion_atom_site_label_1
_geom_torsion_atom_site_label_2
_geom_torsion_atom_site_label_3
_geom_torsion_atom_site_label_4
_geom_torsion
_geom_torsion_site_symmetry_1
_geom_torsion_site_symmetry_2
_geom_torsion_site_symmetry_3
_geom_torsion_site_symmetry_4
_geom_torsion_publ_flag
Y1 C1 Si1 C2 54.7(5) . . . . ?
Y1 C1 Si1 C3 -65.6(5) . . . . ?
Y1 C1 Si1 C4 174.0(4) . . . . ?
Li3 C5 Si2 C6 71(2) . . . . ?
Li1 C5 Si2 C6 143.9(4) . . . . ?
Y1 C5 Si2 C6 -139.9(4) . . . . ?
Li3 C5 Si2 C7 -167.8(19) . . . . ?
Li1 C5 Si2 C7 -94.9(5) . . . . ?
Y1 C5 Si2 C7 -18.7(5) . . . . ?
Li3 C5 Si2 C8 -48(2) . . . . ?
Li1 C5 Si2 C8 24.5(5) . . . . ?
Y1 C5 Si2 C8 100.7(4) . . . . ?
Li1 C9 Si3 C12 -56.2(18) . . . . ?
Y1 C9 Si3 C12 155.1(3) . . . . ?
Li1 C9 Si3 C10 -176.3(17) . . . . ?
Y1 C9 Si3 C10 35.1(5) . . . . ?
Li1 C9 Si3 C11 63.3(18) . . . . ?
Y1 C9 Si3 C11 -85.3(4) . . . . ?
Li3 C13 Si4 C15 -43.7(5) . . . . ?
Li1 C13 Si4 C15 -111.5(4) . . . . ?
Li2 C13 Si4 C15 80.8(19) . . . . ?
Li3 C13 Si4 C14 -167.0(5) . . . . ?
Li1 C13 Si4 C14 125.2(4) . . . . ?
Li2 C13 Si4 C14 -42.6(19) . . . . ?
Li3 C13 Si4 C16 73.6(5) . . . . ?
Li1 C13 Si4 C16 5.8(5) . . . . ?
Li2 C13 Si4 C16 -161.9(18) . . . . ?
Li3 C13 Si4 Li1 67.8(5) . . . . ?
Li2 C13 Si4 Li1 -168(2) . . . . ?
Li2 C17 Si5 C19 101.5(4) . . . . ?
Y1 C17 Si5 C19 51.6(9) . . . . ?
Li2 C17 Si5 C18 -135.8(4) . . . . ?
Y1 C17 Si5 C18 174.4(8) . . . . ?
Li2 C17 Si5 C20 -17.2(4) . . . . ?
Y1 C17 Si5 C20 -67.0(9) . . . . ?
Y1 C17 Si5 Li2 -49.8(8) . . . . ?
Li2 C20 Si5 C17 15.3(4) . . . . ?
Li2 C20 Si5 C19 -104.8(4) . . . . ?
Li2 C20 Si5 C18 139.2(4) . . . . ?
Li3 C21 Si6 C22 -139.2(4) . . . . ?
Li2 C21 Si6 C22 149.0(4) . . . . ?
Y1 C21 Si6 C22 -141.9(10) . . . . ?
Li3 C21 Si6 C24 97.9(4) . . . . ?
Li2 C21 Si6 C24 26.1(5) . . . . ?
Y1 C21 Si6 C24 95.2(11) . . . . ?
Li3 C21 Si6 C23 -18.2(4) . . . . ?
Li2 C21 Si6 C23 -89.9(4) . . . . ?
Y1 C21 Si6 C23 -20.8(12) . . . . ?
Li2 C21 Si6 Li3 -71.7(5) . . . . ?
Y1 C21 Si6 Li3 -2.6(9) . . . . ?
Li3 C23 Si6 C21 17.0(4) . . . . ?
Li3 C23 Si6 C22 142.9(4) . . . . ?
Li3 C23 Si6 C24 -101.1(4) . . . . ?
Y2 C25 Si7 C27 -66.9(5) . . . . ?
Y2 C25 Si7 C26 52.9(5) . . . . ?
Y2 C25 Si7 C28 173.4(4) . . . . ?
Li4 C29 Si8 C32 -136.7(4) . . . . ?
Y2 C29 Si8 C32 172.2(8) . . . . ?
Li4 C29 Si8 C30 100.6(4) . . . . ?
Y2 C29 Si8 C30 49.5(9) . . . . ?
Li4 C29 Si8 C31 -17.8(4) . . . . ?
Y2 C29 Si8 C31 -68.9(9) . . . . ?
Y2 C29 Si8 Li4 -51.1(8) . . . . ?
Li4 C31 Si8 C29 15.5(4) . . . . ?
Li4 C31 Si8 C32 139.0(4) . . . . ?
Li4 C31 Si8 C30 -103.9(3) . . . . ?
Li6 C33 Si9 C35 -169.1(5) . . . . ?
Li5 C33 Si9 C35 124.4(4) . . . . ?
Li4 C33 Si9 C35 -42(2) . . . . ?
Li6 C33 Si9 C36 -46.5(5) . . . . ?
Li5 C33 Si9 C36 -112.9(4) . . . . ?
Li4 C33 Si9 C36 80.7(19) . . . . ?
Li6 C33 Si9 C34 70.9(5) . . . . ?
Li5 C33 Si9 C34 4.5(5) . . . . ?
Li4 C33 Si9 C34 -161.9(18) . . . . ?
Li6 C33 Si9 Li5 66.4(5) . . . . ?
Li4 C33 Si9 Li5 -166(2) . . . . ?
Li5 C34 Si9 C33 -4.2(4) . . . . ?
Li5 C34 Si9 C35 -129.3(4) . . . . ?
Li5 C34 Si9 C36 114.7(4) . . . . ?
Li6 C37 Si10 C39 98.1(4) . . . . ?
Li4 C37 Si10 C39 26.7(5) . . . . ?
Y2 C37 Si10 C39 94.1(10) . . . . ?
Li6 C37 Si10 C40 -139.1(4) . . . . ?
Li4 C37 Si10 C40 149.5(4) . . . . ?
Y2 C37 Si10 C40 -143.1(9) . . . . ?
Li6 C37 Si10 C38 -17.7(5) . . . . ?
Li4 C37 Si10 C38 -89.0(4) . . . . ?
Y2 C37 Si10 C38 -21.6(11) . . . . ?
Li4 C37 Si10 Li6 -71.3(5) . . . . ?
Y2 C37 Si10 Li6 -3.9(9) . . . . ?
Li6 C38 Si10 C37 16.6(4) . . . . ?
Li6 C38 Si10 C39 -100.9(4) . . . . ?
Li6 C38 Si10 C40 142.8(4) . . . . ?
Li6 C41 Si11 C44 -164.5(18) . . . . ?
Li5 C41 Si11 C44 -95.6(5) . . . . ?
Y2 C41 Si11 C44 -19.4(4) . . . . ?
Li6 C41 Si11 C42 -44.0(19) . . . . ?
Li5 C41 Si11 C42 25.0(5) . . . . ?
Y2 C41 Si11 C42 101.2(4) . . . . ?
Li6 C41 Si11 C43 74.3(19) . . . . ?
Li5 C41 Si11 C43 143.3(4) . . . . ?
Y2 C41 Si11 C43 -140.6(3) . . . . ?
Li5 C45 Si12 C46 -49.5(18) . . . . ?
Y2 C45 Si12 C46 152.7(3) . . . . ?
Li5 C45 Si12 C47 70.0(18) . . . . ?
Y2 C45 Si12 C47 -87.8(4) . . . . ?
Li5 C45 Si12 C48 -169.7(17) . . . . ?
Y2 C45 Si12 C48 32.5(5) . . . . ?
